data_4082676
loop_
_publ_author_name
'Hirano, Masafumi'
'Yanagisawa, Yasuto'
'Mulyadi, Endin'
'Komine, Nobuyuki'
'Komiya, Sanshiro'

_publ_section_title
;
 Multiple C--H Bond Cleavage of the Alkyl Group in
 (2,6-Dialkylphenoxo)ruthenium(II) Complexes
;
_journal_issue 5
_journal_name_full Organometallics
_journal_page_first 1235
_journal_paper_doi 10.1021/om5000248
_journal_volume 33
_journal_year 2014
_chemical_formula_moiety 'C25 H53 O P4 Ru'
_chemical_formula_sum 'C25 H53 O P4 Ru'
_chemical_formula_weight 594.66
_space_group_IT_number 14
_symmetry_cell_setting monoclinic
_symmetry_Int_Tables_number 14
_symmetry_space_group_name_Hall '-P 2ybc'
_symmetry_space_group_name_H-M 'P 1 21/c 1'
_atom_sites_solution_hydrogens geom
_atom_sites_solution_primary direct
_atom_sites_solution_secondary difmap
_cell_angle_alpha 90.0000
_cell_angle_beta 92.4931(15)
_cell_angle_gamma 90.0000
_cell_formula_units_Z 4
_cell_length_a 9.4464(12)
_cell_length_b 16.190(3)
_cell_length_c 20.394(3)
_cell_measurement_reflns_used 9279
_cell_measurement_temperature 200
_cell_measurement_theta_max 27.48
_cell_measurement_theta_min 3.01
_cell_volume 3116.0(8)
_computing_cell_refinement CrystalClear
_computing_data_collection 'CrystalClear (Rigaku Inc., 2007)'
_computing_data_reduction CrystalClear
_computing_molecular_graphics 'CrystalStructure 4.0'
_computing_publication_material 'CrystalStructure 4.0 (Rigaku, 2010)'
_computing_structure_refinement 'SHELXL97 (Sheldrick, 2008)'
_computing_structure_solution 'SIR92 (Altomare, et al., 1994)'
_diffrn_ambient_temperature 200
_diffrn_detector_area_resol_mean 7.314
_diffrn_measured_fraction_theta_full 0.997
_diffrn_measured_fraction_theta_max 0.997
_diffrn_measurement_device_type 'Rigaku Mercury70'
_diffrn_radiation_type 'Mo K?'
_diffrn_radiation_wavelength 0.71075
_diffrn_reflns_av_R_equivalents 0.0204
_diffrn_reflns_limit_h_max 9
_diffrn_reflns_limit_h_min -12
_diffrn_reflns_limit_k_max 14
_diffrn_reflns_limit_k_min -21
_diffrn_reflns_limit_l_max 23
_diffrn_reflns_limit_l_min -26
_diffrn_reflns_number 23921
_diffrn_reflns_theta_full 27.50
_diffrn_reflns_theta_max 27.49
_diffrn_standards_number 0
_exptl_absorpt_coefficient_mu 0.723
_exptl_absorpt_correction_T_max 0.855
_exptl_absorpt_correction_T_min 0.779
_exptl_absorpt_correction_type numerical
_exptl_absorpt_process_details 'NUMABS (Rigaku, 1999)'
_exptl_crystal_colour paleYellow
_exptl_crystal_density_diffrn 1.267
_exptl_crystal_density_method 'not measured'
_exptl_crystal_description prism
_exptl_crystal_F_000 1260.00
_exptl_crystal_size_max 0.431
_exptl_crystal_size_mid 0.284
_exptl_crystal_size_min 0.217
_refine_diff_density_max 2.100
_refine_diff_density_min -0.940
_refine_ls_extinction_method none
_refine_ls_goodness_of_fit_ref 1.161
_refine_ls_hydrogen_treatment constr
_refine_ls_number_parameters 265
_refine_ls_number_reflns 7137
_refine_ls_number_restraints 0
_refine_ls_R_factor_gt 0.0595
_refine_ls_shift/su_max 0.006
_refine_ls_structure_factor_coef Fsqd
_refine_ls_weighting_details 'w = 1/[?^2^(Fo^2^)+(0.0557P)^2^+12.9659P] where P=(Fo^2^+2Fc^2^)/3'
_refine_ls_weighting_scheme calc
_refine_ls_wR_factor_ref 0.1615
_reflns_number_gt 6625
_reflns_number_total 7137
_reflns_threshold_expression F^2^>2.0?(F^2^)
_cod_data_source_file om5000248_si_002.cif
_cod_data_source_block Compound_4
_cod_database_code 4082676

loop_
_symmetry_equiv_pos_site_id
_symmetry_equiv_pos_as_xyz
1 +X,+Y,+Z
2 -X,1/2+Y,1/2-Z
3 -X,-Y,-Z
4 +X,1/2-Y,1/2+Z

loop_
_atom_site_label
_atom_site_type_symbol
_atom_site_fract_x
_atom_site_fract_y
_atom_site_fract_z
_atom_site_U_iso_or_equiv
_atom_site_adp_type
_atom_site_occupancy
_atom_site_symmetry_multiplicity
_atom_site_calc_flag
_atom_site_refinement_flags
Ru1 Ru 0.78190(3) 0.01492(2) 0.196542(16) 0.02769(12) Uani 1.0 4 d .
P1 P 0.83605(13) -0.07343(7) 0.10946(6) 0.0337(3) Uani 1.0 4 d .
P2 P 0.53573(13) -0.01418(10) 0.18930(8) 0.0459(4) Uani 1.0 4 d .
P3 P 0.83894(14) -0.08089(8) 0.27416(6) 0.0368(3) Uani 1.0 4 d .
P4 P 0.78498(15) 0.12267(8) 0.27519(6) 0.0403(3) Uani 1.0 4 d .
O1 O 0.7278(4) 0.1068(2) 0.12318(15) 0.0335(7) Uani 1.0 4 d .
C1 C 0.8094(5) 0.1588(3) 0.0938(3) 0.0348(10) Uani 1.0 4 d .
C2 C 0.9595(6) 0.1650(3) 0.1029(3) 0.0377(10) Uani 1.0 4 d .
C3 C 1.0336(6) 0.2256(4) 0.0679(3) 0.0420(11) Uani 1.0 4 d .
C4 C 0.9663(7) 0.2785(4) 0.0255(3) 0.0511(14) Uani 1.0 4 d .
C5 C 0.8211(7) 0.2734(4) 0.0158(3) 0.0512(14) Uani 1.0 4 d .
C6 C 0.7426(6) 0.2150(4) 0.0475(3) 0.0437(12) Uani 1.0 4 d .
C7 C 1.0395(5) 0.1119(3) 0.1484(3) 0.0389(11) Uani 1.0 4 d .
C8 C 0.9922(5) 0.0536(3) 0.1888(3) 0.0359(10) Uani 1.0 4 d .
C9 C 0.5863(7) 0.2114(5) 0.0342(4) 0.0607(17) Uani 1.0 4 d .
C10 C 0.4991(8) 0.2459(6) 0.0894(5) 0.083(3) Uani 1.0 4 d .
C11 C 1.0155(7) -0.1137(4) 0.1088(3) 0.0546(15) Uani 1.0 4 d .
C12 C 0.8221(7) -0.0233(4) 0.0299(3) 0.0512(14) Uani 1.0 4 d .
C13 C 0.7372(8) -0.1684(4) 0.0885(4) 0.0650(18) Uani 1.0 4 d .
C14 C 0.4551(7) 0.0024(6) 0.1077(4) 0.073(2) Uani 1.0 4 d .
C15 C 0.4617(9) -0.1129(6) 0.2104(6) 0.106(4) Uani 1.0 4 d .
C16 C 0.4142(8) 0.0501(7) 0.2344(5) 0.094(3) Uani 1.0 4 d .
C17 C 1.0264(7) -0.0880(4) 0.3051(3) 0.0520(14) Uani 1.0 4 d .
C18 C 0.7550(8) -0.0740(4) 0.3523(3) 0.0600(16) Uani 1.0 4 d .
C19 C 0.8114(8) -0.1910(4) 0.2586(4) 0.0576(16) Uani 1.0 4 d .
C20 C 0.7889(7) 0.2250(3) 0.2389(3) 0.0493(13) Uani 1.0 4 d .
C21 C 0.9422(8) 0.1304(4) 0.3303(3) 0.0612(17) Uani 1.0 4 d .
C22 C 0.6484(8) 0.1403(5) 0.3347(4) 0.0696(19) Uani 1.0 4 d .
C29 C 0.272(3) 0.0672(16) 0.4371(12) 0.111(7) Uiso 0.5000 4 d .
C30 C 0.366(4) 0.045(2) 0.4623(16) 0.148(10) Uiso 0.5000 4 d .
C31 C 0.452(2) -0.0108(13) 0.4892(11) 0.090(6) Uiso 0.5000 4 d .
H3 H 1.1337 0.2292 0.0743 0.0504 Uiso 1.0 4 calc R
H4 H 1.0185 0.3187 0.0027 0.0613 Uiso 1.0 4 calc R
H5 H 0.7740 0.3111 -0.0134 0.0615 Uiso 1.0 4 calc R
H7 H 1.1394 0.1195 0.1497 0.0467 Uiso 1.0 4 calc R
H8 H 1.0612 0.0271 0.2167 0.0431 Uiso 1.0 4 calc R
H9A H 0.5586 0.1531 0.0263 0.0728 Uiso 1.0 4 calc R
H9B H 0.5625 0.2426 -0.0066 0.0728 Uiso 1.0 4 calc R
H10A H 0.5235 0.3041 0.0967 0.1001 Uiso 1.0 4 calc R
H10B H 0.5199 0.2145 0.1297 0.1001 Uiso 1.0 4 calc R
H10C H 0.3980 0.2413 0.0771 0.1001 Uiso 1.0 4 calc R
H11A H 1.0832 -0.0683 0.1154 0.0655 Uiso 1.0 4 calc R
H11B H 1.0303 -0.1403 0.0665 0.0655 Uiso 1.0 4 calc R
H11C H 1.0297 -0.1542 0.1442 0.0655 Uiso 1.0 4 calc R
H12A H 0.8361 -0.0642 -0.0046 0.0614 Uiso 1.0 4 calc R
H12B H 0.8946 0.0198 0.0278 0.0614 Uiso 1.0 4 calc R
H12C H 0.7279 0.0016 0.0235 0.0614 Uiso 1.0 4 calc R
H13A H 0.7844 -0.1978 0.0535 0.0780 Uiso 1.0 4 calc R
H13B H 0.6404 -0.1541 0.0733 0.0780 Uiso 1.0 4 calc R
H13C H 0.7343 -0.2038 0.1273 0.0780 Uiso 1.0 4 calc R
H14A H 0.3517 0.0028 0.1102 0.0877 Uiso 1.0 4 calc R
H14B H 0.4833 -0.0422 0.0785 0.0877 Uiso 1.0 4 calc R
H14C H 0.4868 0.0554 0.0906 0.0877 Uiso 1.0 4 calc R
H15A H 0.4892 -0.1545 0.1784 0.1268 Uiso 1.0 4 calc R
H15B H 0.3581 -0.1088 0.2098 0.1268 Uiso 1.0 4 calc R
H15C H 0.4974 -0.1291 0.2543 0.1268 Uiso 1.0 4 calc R
H16A H 0.4218 0.0358 0.2811 0.1123 Uiso 1.0 4 calc R
H16B H 0.3168 0.0405 0.2175 0.1123 Uiso 1.0 4 calc R
H16C H 0.4386 0.1084 0.2288 0.1123 Uiso 1.0 4 calc R
H17A H 1.0870 -0.0995 0.2684 0.0624 Uiso 1.0 4 calc R
H17B H 1.0359 -0.1327 0.3374 0.0624 Uiso 1.0 4 calc R
H17C H 1.0550 -0.0357 0.3258 0.0624 Uiso 1.0 4 calc R
H18A H 0.8039 -0.1106 0.3842 0.0720 Uiso 1.0 4 calc R
H18B H 0.6555 -0.0906 0.3467 0.0720 Uiso 1.0 4 calc R
H18C H 0.7603 -0.0169 0.3684 0.0720 Uiso 1.0 4 calc R
H19A H 0.7096 -0.2025 0.2544 0.0692 Uiso 1.0 4 calc R
H19B H 0.8539 -0.2230 0.2951 0.0692 Uiso 1.0 4 calc R
H19C H 0.8560 -0.2064 0.2178 0.0692 Uiso 1.0 4 calc R
H20A H 0.6996 0.2352 0.2139 0.0592 Uiso 1.0 4 calc R
H20B H 0.8679 0.2286 0.2094 0.0592 Uiso 1.0 4 calc R
H20C H 0.8013 0.2665 0.2736 0.0592 Uiso 1.0 4 calc R
H21A H 0.9435 0.0843 0.3615 0.0734 Uiso 1.0 4 calc R
H21B H 0.9399 0.1828 0.3544 0.0734 Uiso 1.0 4 calc R
H21C H 1.0274 0.1284 0.3046 0.0734 Uiso 1.0 4 calc R
H22A H 0.5597 0.1566 0.3115 0.0835 Uiso 1.0 4 calc R
H22B H 0.6792 0.1843 0.3651 0.0835 Uiso 1.0 4 calc R
H22C H 0.6331 0.0894 0.3594 0.0835 Uiso 1.0 4 calc R

loop_
_atom_site_aniso_label
_atom_site_aniso_U_11
_atom_site_aniso_U_22
_atom_site_aniso_U_33
_atom_site_aniso_U_12
_atom_site_aniso_U_13
_atom_site_aniso_U_23
Ru1 0.02880(19) 0.02493(19) 0.02922(19) 0.00126(12) -0.00017(13) 0.00170(13)
P1 0.0367(6) 0.0312(6) 0.0329(6) -0.0004(5) -0.0026(5) -0.0052(5)
P2 0.0269(6) 0.0536(9) 0.0572(9) -0.0048(6) 0.0011(6) 0.0118(7)
P3 0.0454(7) 0.0307(6) 0.0342(6) 0.0040(5) 0.0004(5) 0.0071(5)
P4 0.0506(8) 0.0343(7) 0.0360(7) 0.0028(6) 0.0018(6) -0.0035(5)
O1 0.0327(16) 0.0332(17) 0.0342(16) 0.0035(13) -0.0035(13) 0.0084(13)
C1 0.038(3) 0.036(3) 0.030(3) -0.0004(19) -0.0007(18) -0.0041(18)
C2 0.041(3) 0.034(3) 0.038(3) 0.0000(19) 0.0037(19) -0.008(2)
C3 0.048(3) 0.037(3) 0.041(3) -0.007(2) 0.010(3) -0.009(2)
C4 0.069(4) 0.048(3) 0.038(3) -0.007(3) 0.012(3) 0.000(3)
C5 0.078(4) 0.041(3) 0.034(3) 0.004(3) 0.002(3) 0.005(3)
C6 0.059(4) 0.036(3) 0.036(3) 0.001(3) -0.005(3) 0.000(2)
C7 0.032(3) 0.041(3) 0.043(3) -0.0033(19) -0.0009(19) -0.005(2)
C8 0.031(3) 0.032(3) 0.044(3) -0.0046(18) -0.0003(19) -0.000(2)
C9 0.057(4) 0.065(4) 0.058(4) 0.009(3) -0.020(3) 0.016(3)
C10 0.047(4) 0.088(6) 0.114(7) 0.021(4) -0.006(4) 0.007(5)
C11 0.052(4) 0.055(4) 0.056(4) 0.017(3) -0.001(3) -0.015(3)
C12 0.067(4) 0.056(4) 0.030(3) 0.012(3) 0.001(3) -0.003(3)
C13 0.081(5) 0.050(4) 0.064(4) -0.020(4) 0.004(4) -0.017(3)
C14 0.043(4) 0.104(6) 0.071(5) -0.020(4) -0.019(3) 0.007(4)
C15 0.059(5) 0.098(7) 0.157(10) -0.042(5) -0.021(5) 0.056(7)
C16 0.043(4) 0.142(9) 0.096(7) 0.009(5) 0.009(4) -0.011(6)
C17 0.055(4) 0.048(4) 0.052(4) 0.009(3) -0.012(3) 0.012(3)
C18 0.080(5) 0.055(4) 0.046(4) 0.007(4) 0.016(3) 0.016(3)
C19 0.077(5) 0.030(3) 0.065(4) -0.003(3) -0.005(3) 0.012(3)
C20 0.076(4) 0.030(3) 0.042(3) 0.004(3) 0.007(3) -0.006(2)
C21 0.077(5) 0.052(4) 0.052(4) -0.002(3) -0.018(3) -0.014(3)
C22 0.084(5) 0.067(5) 0.060(4) 0.011(4) 0.029(4) -0.006(4)

loop_
_atom_type_symbol
_atom_type_description
_atom_type_scat_dispersion_real
_atom_type_scat_dispersion_imag
_atom_type_scat_source
C C 0.0033 0.0016
;
International Tables for Crystallography
(1992, Vol. C, Tables 4.2.6.8 and 6.1.1.4)
;
H H 0.0000 0.0000
;
International Tables for Crystallography
(1992, Vol. C, Table 6.1.1.4)
;
O O 0.0106 0.0060
;
International Tables for Crystallography
(1992, Vol. C, Tables 4.2.6.8 and 6.1.1.4)
;
P P 0.1023 0.0942
;
International Tables for Crystallography
(1992, Vol. C, Tables 4.2.6.8 and 6.1.1.4)
;
Ru Ru -1.2594 0.8363
;
International Tables for Crystallography
(1992, Vol. C, Tables 4.2.6.8 and 6.1.1.4)
;

loop_
_geom_angle_atom_site_label_1
_geom_angle_atom_site_label_2
_geom_angle_atom_site_label_3
_geom_angle
_geom_angle_publ_flag
_geom_angle_site_symmetry_3
P1 Ru1 P2 94.42(5) yes .
P1 Ru1 P3 93.34(5) yes .
P1 Ru1 P4 164.07(5) yes .
P1 Ru1 O1 87.04(9) yes .
P1 Ru1 C8 83.48(14) yes .
P2 Ru1 P3 96.33(6) yes .
P2 Ru1 P4 99.88(6) yes .
P2 Ru1 O1 83.79(9) yes .
P2 Ru1 C8 170.10(14) yes .
P3 Ru1 P4 92.04(5) yes .
P3 Ru1 O1 179.59(9) yes .
P3 Ru1 C8 93.44(14) yes .
P4 Ru1 O1 87.55(9) yes .
P4 Ru1 C8 81.24(14) yes .
O1 Ru1 C8 86.45(16) yes .
Ru1 P1 C11 117.2(2) yes .
Ru1 P1 C12 113.2(2) yes .
Ru1 P1 C13 124.0(3) yes .
C11 P1 C12 100.7(3) yes .
C11 P1 C13 99.4(3) yes .
C12 P1 C13 98.6(3) yes .
Ru1 P2 C14 113.5(3) yes .
Ru1 P2 C15 123.4(3) yes .
Ru1 P2 C16 119.5(3) yes .
C14 P2 C15 101.3(5) yes .
C14 P2 C16 97.4(4) yes .
C15 P2 C16 97.2(5) yes .
Ru1 P3 C17 118.3(2) yes .
Ru1 P3 C18 118.2(3) yes .
Ru1 P3 C19 121.2(3) yes .
C17 P3 C18 98.7(3) yes .
C17 P3 C19 97.2(3) yes .
C18 P3 C19 98.6(3) yes .
Ru1 P4 C20 113.29(19) yes .
Ru1 P4 C21 116.9(3) yes .
Ru1 P4 C22 125.1(3) yes .
C20 P4 C21 99.1(3) yes .
C20 P4 C22 99.0(4) yes .
C21 P4 C22 99.1(4) yes .
Ru1 O1 C1 129.6(3) yes .
O1 C1 C2 126.1(5) yes .
O1 C1 C6 117.3(5) yes .
C2 C1 C6 116.6(5) yes .
C1 C2 C3 119.5(5) yes .
C1 C2 C7 122.0(5) yes .
C3 C2 C7 118.5(5) yes .
C2 C3 C4 122.1(5) yes .
C3 C4 C5 119.3(6) yes .
C4 C5 C6 121.7(6) yes .
C1 C6 C5 120.8(6) yes .
C1 C6 C9 119.8(5) yes .
C5 C6 C9 119.4(6) yes .
C2 C7 C8 129.0(5) yes .
Ru1 C8 C7 126.8(4) yes .
C6 C9 C10 114.3(6) yes .
C29 C30 C31 156(4) yes .
C30 C31 C31 117(3) yes 3_656
C2 C3 H3 118.971 no .
C4 C3 H3 118.968 no .
C3 C4 H4 120.355 no .
C5 C4 H4 120.369 no .
C4 C5 H5 119.137 no .
C6 C5 H5 119.137 no .
C2 C7 H7 115.499 no .
C8 C7 H7 115.496 no .
Ru1 C8 H8 116.602 no .
C7 C8 H8 116.599 no .
C6 C9 H9A 108.677 no .
C6 C9 H9B 108.669 no .
C10 C9 H9A 108.675 no .
C10 C9 H9B 108.672 no .
H9A C9 H9B 107.617 no .
C9 C10 H10A 109.476 no .
C9 C10 H10B 109.469 no .
C9 C10 H10C 109.463 no .
H10A C10 H10B 109.475 no .
H10A C10 H10C 109.473 no .
H10B C10 H10C 109.471 no .
P1 C11 H11A 109.470 no .
P1 C11 H11B 109.473 no .
P1 C11 H11C 109.470 no .
H11A C11 H11B 109.468 no .
H11A C11 H11C 109.469 no .
H11B C11 H11C 109.477 no .
P1 C12 H12A 109.479 no .
P1 C12 H12B 109.477 no .
P1 C12 H12C 109.472 no .
H12A C12 H12B 109.472 no .
H12A C12 H12C 109.465 no .
H12B C12 H12C 109.462 no .
P1 C13 H13A 109.469 no .
P1 C13 H13B 109.462 no .
P1 C13 H13C 109.465 no .
H13A C13 H13B 109.471 no .
H13A C13 H13C 109.479 no .
H13B C13 H13C 109.482 no .
P2 C14 H14A 109.466 no .
P2 C14 H14B 109.470 no .
P2 C14 H14C 109.471 no .
H14A C14 H14B 109.477 no .
H14A C14 H14C 109.474 no .
H14B C14 H14C 109.468 no .
P2 C15 H15A 109.475 no .
P2 C15 H15B 109.474 no .
P2 C15 H15C 109.475 no .
H15A C15 H15B 109.466 no .
H15A C15 H15C 109.466 no .
H15B C15 H15C 109.471 no .
P2 C16 H16A 109.473 no .
P2 C16 H16B 109.478 no .
P2 C16 H16C 109.467 no .
H16A C16 H16B 109.469 no .
H16A C16 H16C 109.472 no .
H16B C16 H16C 109.468 no .
P3 C17 H17A 109.458 no .
P3 C17 H17B 109.469 no .
P3 C17 H17C 109.473 no .
H17A C17 H17B 109.481 no .
H17A C17 H17C 109.477 no .
H17B C17 H17C 109.468 no .
P3 C18 H18A 109.483 no .
P3 C18 H18B 109.483 no .
P3 C18 H18C 109.474 no .
H18A C18 H18B 109.462 no .
H18A C18 H18C 109.458 no .
H18B C18 H18C 109.469 no .
P3 C19 H19A 109.471 no .
P3 C19 H19B 109.472 no .
P3 C19 H19C 109.474 no .
H19A C19 H19B 109.473 no .
H19A C19 H19C 109.468 no .
H19B C19 H19C 109.470 no .
P4 C20 H20A 109.471 no .
P4 C20 H20B 109.478 no .
P4 C20 H20C 109.473 no .
H20A C20 H20B 109.460 no .
H20A C20 H20C 109.472 no .
H20B C20 H20C 109.473 no .
P4 C21 H21A 109.469 no .
P4 C21 H21B 109.471 no .
P4 C21 H21C 109.474 no .
H21A C21 H21B 109.468 no .
H21A C21 H21C 109.476 no .
H21B C21 H21C 109.471 no .
P4 C22 H22A 109.467 no .
P4 C22 H22B 109.467 no .
P4 C22 H22C 109.469 no .
H22A C22 H22B 109.472 no .
H22A C22 H22C 109.472 no .
H22B C22 H22C 109.481 no .

loop_
_geom_bond_atom_site_label_1
_geom_bond_atom_site_label_2
_geom_bond_distance
_geom_bond_publ_flag
_geom_bond_site_symmetry_2
Ru1 P1 2.3538(13) yes .
Ru1 P2 2.3710(13) yes .
Ru1 P3 2.2645(14) yes .
Ru1 P4 2.3691(14) yes .
Ru1 O1 2.155(4) yes .
Ru1 C8 2.095(5) yes .
P1 C11 1.816(6) yes .
P1 C12 1.814(6) yes .
P1 C13 1.839(7) yes .
P2 C14 1.819(8) yes .
P2 C15 1.804(10) yes .
P2 C16 1.827(10) yes .
P3 C17 1.857(6) yes .
P3 C18 1.814(7) yes .
P3 C19 1.827(6) yes .
P4 C20 1.816(6) yes .
P4 C21 1.828(7) yes .
P4 C22 1.832(8) yes .
O1 C1 1.305(6) yes .
C1 C2 1.425(7) yes .
C1 C6 1.438(7) yes .
C2 C3 1.417(8) yes .
C2 C7 1.452(7) yes .
C3 C4 1.357(8) yes .
C4 C5 1.379(9) yes .
C5 C6 1.380(8) yes .
C6 C9 1.490(9) yes .
C7 C8 1.342(7) yes .
C9 C10 1.531(11) yes .
C29 C30 1.07(4) yes .
C30 C31 1.32(4) yes .
C31 C31 1.06(3) yes 3_656
C3 H3 0.950 no .
C4 H4 0.950 no .
C5 H5 0.950 no .
C7 H7 0.950 no .
C8 H8 0.950 no .
C9 H9A 0.990 no .
C9 H9B 0.990 no .
C10 H10A 0.980 no .
C10 H10B 0.980 no .
C10 H10C 0.980 no .
C11 H11A 0.980 no .
C11 H11B 0.980 no .
C11 H11C 0.980 no .
C12 H12A 0.980 no .
C12 H12B 0.980 no .
C12 H12C 0.980 no .
C13 H13A 0.980 no .
C13 H13B 0.980 no .
C13 H13C 0.980 no .
C14 H14A 0.980 no .
C14 H14B 0.980 no .
C14 H14C 0.980 no .
C15 H15A 0.980 no .
C15 H15B 0.980 no .
C15 H15C 0.980 no .
C16 H16A 0.980 no .
C16 H16B 0.980 no .
C16 H16C 0.980 no .
C17 H17A 0.980 no .
C17 H17B 0.980 no .
C17 H17C 0.980 no .
C18 H18A 0.980 no .
C18 H18B 0.980 no .
C18 H18C 0.980 no .
C19 H19A 0.980 no .
C19 H19B 0.980 no .
C19 H19C 0.980 no .
C20 H20A 0.980 no .
C20 H20B 0.980 no .
C20 H20C 0.980 no .
C21 H21A 0.980 no .
C21 H21B 0.980 no .
C21 H21C 0.980 no .
C22 H22A 0.980 no .
C22 H22B 0.980 no .
C22 H22C 0.980 no .

loop_
_geom_contact_atom_site_label_1
_geom_contact_atom_site_label_2
_geom_contact_distance
_geom_contact_publ_flag
_geom_contact_site_symmetry_2
Ru1 C2 3.555(5) no .
P4 C18 3.568(7) no .
O1 C7 2.968(6) no .
O1 C9 2.781(8) no .
O1 C10 3.176(9) no .
O1 C12 2.999(7) no .
O1 C14 3.087(8) no .
O1 C20 3.073(7) no .
C1 C4 2.841(8) no .
C1 C8 3.057(7) no .
C1 C10 3.251(9) no .
C1 C12 3.228(8) no .
C1 C20 3.161(8) no .
C2 C5 2.784(8) no .
C2 C20 3.408(8) no .
C3 C6 2.768(8) no .
C5 C10 3.479(10) no .
C7 C20 3.570(8) no .
C8 C11 3.173(8) no .
C8 C17 3.305(8) no .
C8 C20 3.550(8) no .
C8 C21 3.198(8) no .
C13 C19 3.528(10) no .
C16 C22 3.290(12) no .
C29 C31 3.09(3) no 3_656
C30 C30 3.25(5) no 3_656
Ru1 H12C 3.5498 no .
Ru1 H14C 3.5141 no .
Ru1 H18C 3.5563 no .
Ru1 H20B 3.5602 no .
P1 H8 3.3984 no .
P1 H14B 3.4025 no .
P1 H19C 3.0850 no .
P2 H13B 3.4502 no .
P2 H18B 3.5772 no .
P3 H8 3.0081 no .
P3 H11C 3.4774 no .
P3 H15C 3.3272 no .
P3 H21A 3.3388 no .
P4 H8 3.3012 no .
P4 H16C 3.3741 no .
P4 H18C 2.9685 no .
O1 H9A 2.5968 no .
O1 H10B 2.6343 no .
O1 H12B 2.9177 no .
O1 H12C 2.6521 no .
O1 H14B 3.4360 no .
O1 H14C 2.4872 no .
O1 H16C 3.5516 no .
O1 H20A 2.8034 no .
O1 H20B 2.9199 no .
C1 H3 3.3086 no .
C1 H5 3.3024 no .
C1 H7 3.3336 no .
C1 H9A 2.6885 no .
C1 H9B 3.3246 no .
C1 H10A 3.5844 no .
C1 H10B 3.0005 no .
C1 H12B 2.7597 no .
C1 H12C 3.0048 no .
C1 H14C 3.4746 no .
C1 H20A 2.9713 no .
C1 H20B 2.6510 no .
C2 H4 3.2844 no .
C2 H8 3.3313 no .
C2 H12B 2.8572 no .
C2 H20A 3.5949 no .
C2 H20B 2.5855 no .
C3 H5 3.2137 no .
C3 H7 2.5664 no .
C3 H20B 3.3429 no .
C5 H3 3.2162 no .
C5 H9A 3.1679 no .
C5 H9B 2.5160 no .
C5 H10A 3.3588 no .
C6 H4 3.2638 no .
C6 H10A 2.7486 no .
C6 H10B 2.7469 no .
C6 H10C 3.3635 no .
C6 H12B 3.5019 no .
C6 H12C 3.4920 no .
C6 H20A 3.4513 no .
C6 H20B 3.4662 no .
C7 H3 2.6075 no .
C7 H11A 3.0249 no .
C7 H12B 3.1381 no .
C7 H20B 2.8145 no .
C7 H21C 3.2055 no .
C8 H11A 2.6414 no .
C8 H11C 3.5059 no .
C8 H12B 3.4141 no .
C8 H17A 3.0750 no .
C8 H17C 3.1788 no .
C8 H20B 3.1024 no .
C8 H21C 2.6641 no .
C9 H5 2.6156 no .
C9 H14C 2.9449 no .
C10 H5 3.5677 no .
C10 H14C 3.0862 no .
C10 H20A 3.1061 no .
C11 H8 3.1835 no .
C11 H12A 2.9194 no .
C11 H12B 2.9221 no .
C11 H13A 2.7707 no .
C11 H13C 3.0681 no .
C11 H17A 3.3022 no .
C11 H19C 3.1231 no .
C12 H11A 3.0462 no .
C12 H11B 2.8086 no .
C12 H13A 2.8895 no .
C12 H13B 2.8882 no .
C12 H14B 3.4053 no .
C13 H11B 2.8596 no .
C13 H11C 2.9506 no .
C13 H12A 2.7333 no .
C13 H12C 3.0530 no .
C13 H14B 3.1506 no .
C13 H15A 3.0460 no .
C13 H19A 3.4495 no .
C13 H19C 2.8880 no .
C14 H9A 3.1321 no .
C14 H10B 3.5146 no .
C14 H12C 3.1587 no .
C14 H13B 3.1748 no .
C14 H15A 2.9311 no .
C14 H15B 2.9278 no .
C14 H16B 2.7110 no .
C14 H16C 3.0166 no .
C15 H13B 3.3931 no .
C15 H13C 3.4706 no .
C15 H14A 2.9286 no .
C15 H14B 2.9373 no .
C15 H16A 2.8403 no .
C15 H16B 2.8430 no .
C15 H18B 3.2818 no .
C15 H19A 2.8658 no .
C16 H10B 3.5815 no .
C16 H14A 2.6875 no .
C16 H14B 3.5978 no .
C16 H14C 3.0426 no .
C16 H15A 3.5845 no .
C16 H15B 2.6689 no .
C16 H15C 3.0291 no .
C16 H22A 2.6746 no .
C16 H22C 3.2756 no .
C17 H8 2.6229 no .
C17 H11C 3.4521 no .
C17 H18A 2.7286 no .
C17 H18C 3.0963 no .
C17 H19B 2.7275 no .
C17 H19C 3.0298 no .
C17 H21A 3.1305 no .
C17 H21C 3.5045 no .
C18 H15C 3.2082 no .
C18 H17B 2.8478 no .
C18 H17C 2.9730 no .
C18 H19A 2.9039 no .
C18 H19B 2.8548 no .
C18 H21A 3.1214 no .
C18 H22C 2.8905 no .
C19 H11C 3.2344 no .
C19 H13C 2.7512 no .
C19 H15A 3.4425 no .
C19 H15C 3.1284 no .
C19 H17A 2.9941 no .
C19 H17B 2.7704 no .
C19 H18A 2.8766 no .
C19 H18B 2.8755 no .
C20 H10B 3.3083 no .
C20 H21B 2.7870 no .
C20 H21C 3.0099 no .
C20 H22A 2.8964 no .
C20 H22B 2.8928 no .
C21 H8 3.1083 no .
C21 H17C 2.8956 no .
C21 H18C 3.0597 no .
C21 H20B 2.9914 no .
C21 H20C 2.7972 no .
C21 H22B 2.7544 no .
C21 H22C 3.0772 no .
C22 H16A 2.9049 no .
C22 H16C 2.9139 no .
C22 H18C 2.8293 no .
C22 H20A 2.9621 no .
C22 H20C 2.8230 no .
C22 H21A 2.9593 no .
C22 H21B 2.8499 no .
H3 H4 2.2969 no .
H3 H7 2.3490 no .
H4 H5 2.3219 no .
H5 H9A 3.3887 no .
H5 H9B 2.2949 no .
H5 H10A 3.3351 no .
H7 H8 2.1772 no .
H7 H11A 3.1584 no .
H7 H20B 3.3833 no .
H7 H21C 3.3788 no .
H8 H11A 2.5938 no .
H8 H11C 3.2930 no .
H8 H17A 2.3121 no .
H8 H17B 3.5855 no .
H8 H17C 2.4482 no .
H8 H21A 3.3312 no .
H8 H21C 2.4620 no .
H9A H10A 2.8623 no .
H9A H10B 2.3746 no .
H9A H10C 2.3557 no .
H9A H12C 2.9300 no .
H9A H14B 3.4212 no .
H9A H14C 2.1801 no .
H9B H10A 2.3733 no .
H9B H10B 2.8623 no .
H9B H10C 2.3570 no .
H10A H20A 3.0624 no .
H10B H14C 2.7107 no .
H10B H16C 2.7850 no .
H10B H20A 2.3845 no .
H10C H14C 3.1320 no .
H11A H12A 3.3083 no .
H11A H12B 2.8495 no .
H11A H17A 3.1588 no .
H11B H12A 2.5992 no .
H11B H12B 2.9831 no .
H11B H13A 2.5057 no .
H11B H13C 3.2732 no .
H11C H13A 2.9865 no .
H11C H13C 2.9102 no .
H11C H17A 2.7143 no .
H11C H19C 2.4238 no .
H12A H13A 2.5233 no .
H12A H13B 2.8838 no .
H12C H13A 3.3235 no .
H12C H13B 2.8528 no .
H12C H14B 2.7069 no .
H12C H14C 2.8439 no .
H13A H19C 3.3926 no .
H13B H14B 2.3470 no .
H13B H15A 2.6261 no .
H13C H15A 2.7002 no .
H13C H19A 2.6116 no .
H13C H19B 3.5708 no .
H13C H19C 2.1321 no .
H14A H15A 3.1544 no .
H14A H15B 2.7165 no .
H14A H16A 3.5602 no .
H14A H16B 2.3094 no .
H14A H16C 3.0460 no .
H14B H15A 2.7290 no .
H14B H15B 3.1620 no .
H14B H16B 3.5614 no .
H14C H16B 3.1138 no .
H14C H16C 2.9999 no .
H15A H19A 2.6565 no .
H15B H16A 2.8069 no .
H15B H16B 2.4545 no .
H15C H16A 2.8236 no .
H15C H16B 3.3028 no .
H15C H18B 2.4338 no .
H15C H19A 2.3303 no .
H16A H18B 3.2547 no .
H16A H22A 2.4167 no .
H16A H22C 2.6484 no .
H16B H22A 3.4777 no .
H16C H20A 3.2327 no .
H16C H22A 2.1445 no .
H16C H22C 3.1854 no .
H17A H19B 3.0410 no .
H17A H19C 2.9369 no .
H17B H18A 2.4547 no .
H17B H18C 3.2915 no .
H17B H19B 2.3889 no .
H17B H19C 3.1462 no .
H17C H18A 2.9597 no .
H17C H18C 2.9668 no .
H17C H21A 2.3407 no .
H17C H21C 2.7021 no .
H18A H19A 3.1321 no .
H18A H19B 2.6280 no .
H18A H21A 3.4591 no .
H18B H19A 2.6782 no .
H18B H19B 3.0633 no .
H18B H22C 2.9341 no .
H18C H21A 2.3921 no .
H18C H22A 3.5549 no .
H18C H22B 3.3471 no .
H18C H22C 2.1025 no .
H20A H22A 2.7494 no .
H20A H22B 3.2056 no .
H20B H21B 3.0965 no .
H20B H21C 2.9014 no .
H20C H21B 2.4657 no .
H20C H21C 3.1369 no .
H20C H22A 3.0201 no .
H20C H22B 2.6009 no .
H21A H22B 2.9789 no .
H21A H22C 2.9315 no .
H21B H22B 2.4817 no .
H21B H22C 3.2743 no .
C2 H11B 3.4847 no 3_755
C2 H12A 3.2778 no 3_755
C2 H17B 3.4941 no 2_755
C2 H19B 3.2250 no 2_755
C3 H10C 3.4478 no 1_655
C3 H11B 3.1047 no 3_755
C3 H12A 3.1838 no 3_755
C3 H13A 3.1071 no 3_755
C3 H17B 3.0887 no 2_755
C3 H18A 3.1966 no 2_755
C3 H19B 3.0610 no 2_755
C4 H11B 2.9210 no 3_755
C4 H13A 3.1906 no 3_755
C4 H17B 3.1456 no 2_755
C4 H18A 3.3146 no 2_755
C4 H21B 3.5415 no 4_554
C5 H11B 3.1043 no 3_755
C5 H17B 3.5702 no 2_755
C5 H21B 3.5933 no 4_554
C5 H22B 3.3691 no 4_554
C6 H11B 3.4505 no 3_755
C7 H12A 3.2964 no 3_755
C7 H14A 3.5527 no 1_655
C7 H16B 3.1403 no 1_655
C7 H19B 3.0637 no 2_755
C8 H16B 3.1044 no 1_655
C9 H13B 3.1377 no 3_655
C10 H3 3.4628 no 1_455
C10 H18B 3.3166 no 2_655
C11 H12B 3.3178 no 3_755
C11 H20C 3.4849 no 2_745
C11 H21B 3.4019 no 2_745
C12 H11A 3.4662 no 3_755
C12 H12A 3.5841 no 3_755
C12 H12B 2.9715 no 3_755
C12 H14A 3.2492 no 3_655
C13 H9A 3.5752 no 3_655
C13 H9B 3.4405 no 3_655
C14 H12A 3.5340 no 3_655
C14 H12C 3.1230 no 3_655
C15 H20A 3.3100 no 2_645
C15 H20C 3.1875 no 2_645
C16 H7 3.2549 no 1_455
C16 H8 3.3587 no 1_455
C17 H20B 3.1505 no 2_745
C17 H20C 3.3172 no 2_745
C18 H10A 3.4833 no 2_645
C19 H20B 3.3356 no 2_745
C19 H21C 3.5638 no 2_745
C20 H11C 3.4772 no 2_755
C20 H15B 3.2242 no 2_655
C20 H15C 3.5975 no 2_655
C20 H17A 3.0792 no 2_755
C20 H17B 3.2686 no 2_755
C20 H19B 3.5742 no 2_755
C21 H11C 3.5337 no 2_755
C21 H19C 3.4263 no 2_755
C22 H5 3.3607 no 4_555
C22 H15A 3.5733 no 2_655
C29 H4 3.3486 no 4_455
C29 H16A 3.5745 no .
C29 H17C 3.4249 no 1_455
C29 H21A 3.4164 no 1_455
C30 H22C 3.4268 no .
C31 H10A 3.4837 no 2_645
C31 H22C 3.4637 no 3_656
H3 C10 3.4628 no 1_655
H3 H10C 2.5025 no 1_655
H3 H11B 3.5114 no 3_755
H3 H12A 3.0444 no 3_755
H3 H13A 2.7971 no 3_755
H3 H17B 3.3256 no 2_755
H3 H18A 2.7836 no 2_755
H3 H19B 2.7710 no 2_755
H4 C29 3.3486 no 4_654
H4 H11B 3.2380 no 3_755
H4 H13A 2.9657 no 3_755
H4 H17B 3.4164 no 2_755
H4 H18A 3.0196 no 2_755
H4 H21A 3.3288 no 4_554
H4 H21B 3.0809 no 4_554
H5 C22 3.3607 no 4_554
H5 H11B 3.5226 no 3_755
H5 H21A 3.5065 no 4_554
H5 H21B 3.1773 no 4_554
H5 H22B 2.5982 no 4_554
H5 H22C 3.2846 no 4_554
H7 C16 3.2549 no 1_655
H7 H10C 3.5161 no 1_655
H7 H12A 3.1090 no 3_755
H7 H14A 2.8955 no 1_655
H7 H16B 2.4807 no 1_655
H7 H16C 3.1983 no 1_655
H7 H19B 2.7871 no 2_755
H8 C16 3.3587 no 1_655
H8 H14A 3.5949 no 1_655
H8 H15B 3.5716 no 1_655
H8 H16A 3.5997 no 1_655
H8 H16B 2.4241 no 1_655
H9A C13 3.5752 no 3_655
H9A H13B 2.7082 no 3_655
H9A H14B 2.8065 no 3_655
H9B C13 3.4405 no 3_655
H9B H13A 3.4504 no 3_655
H9B H13B 2.7120 no 3_655
H9B H14B 3.5789 no 3_655
H9B H22B 3.1173 no 4_554
H10A C18 3.4833 no 2_655
H10A C31 3.4837 no 2_655
H10A H15C 3.2384 no 2_655
H10A H18A 3.4242 no 2_655
H10A H18B 2.6950 no 2_655
H10B H15C 3.4723 no 2_655
H10B H19A 3.5407 no 2_655
H10C C3 3.4478 no 1_455
H10C H3 2.5025 no 1_455
H10C H7 3.5161 no 1_455
H10C H13A 3.1866 no 3_655
H10C H13B 3.3818 no 3_655
H10C H18A 3.1850 no 2_655
H10C H18B 3.1859 no 2_655
H11A C12 3.4662 no 3_755
H11A H12A 3.2308 no 3_755
H11A H12B 3.0410 no 3_755
H11A H12C 3.5804 no 3_755
H11A H14A 2.7912 no 1_655
H11A H15B 3.2317 no 1_655
H11A H16B 3.4505 no 1_655
H11B C2 3.4847 no 3_755
H11B C3 3.1047 no 3_755
H11B C4 2.9210 no 3_755
H11B C5 3.1043 no 3_755
H11B C6 3.4505 no 3_755
H11B H3 3.5114 no 3_755
H11B H4 3.2380 no 3_755
H11B H5 3.5226 no 3_755
H11B H12B 2.8521 no 3_755
H11B H21B 3.2927 no 2_745
H11C C20 3.4772 no 2_745
H11C C21 3.5337 no 2_745
H11C H15B 3.4043 no 1_655
H11C H20C 2.6022 no 2_745
H11C H21B 2.6556 no 2_745
H12A C2 3.2778 no 3_755
H12A C3 3.1838 no 3_755
H12A C7 3.2964 no 3_755
H12A C12 3.5841 no 3_755
H12A C14 3.5340 no 3_655
H12A H3 3.0444 no 3_755
H12A H7 3.1090 no 3_755
H12A H11A 3.2308 no 3_755
H12A H12B 2.7052 no 3_755
H12A H14A 2.9051 no 3_655
H12A H14C 3.4544 no 3_655
H12B C11 3.3178 no 3_755
H12B C12 2.9715 no 3_755
H12B H11A 3.0410 no 3_755
H12B H11B 2.8521 no 3_755
H12B H12A 2.7052 no 3_755
H12B H12B 2.4216 no 3_755
H12B H14A 3.5909 no 3_655
H12C C14 3.1230 no 3_655
H12C H11A 3.5804 no 3_755
H12C H14A 2.7973 no 3_655
H12C H14B 2.8949 no 3_655
H12C H14C 3.1572 no 3_655
H13A C3 3.1071 no 3_755
H13A C4 3.1906 no 3_755
H13A H3 2.7971 no 3_755
H13A H4 2.9657 no 3_755
H13A H9B 3.4504 no 3_655
H13A H10C 3.1866 no 3_655
H13B C9 3.1377 no 3_655
H13B H9A 2.7082 no 3_655
H13B H9B 2.7120 no 3_655
H13B H10C 3.3818 no 3_655
H13C H21B 3.5892 no 2_745
H14A C7 3.5527 no 1_455
H14A C12 3.2492 no 3_655
H14A H7 2.8955 no 1_455
H14A H8 3.5949 no 1_455
H14A H11A 2.7912 no 1_455
H14A H12A 2.9051 no 3_655
H14A H12B 3.5909 no 3_655
H14A H12C 2.7973 no 3_655
H14B H9A 2.8065 no 3_655
H14B H9B 3.5789 no 3_655
H14B H12C 2.8949 no 3_655
H14B H14B 3.5091 no 3_655
H14B H14C 3.4786 no 3_655
H14C H12A 3.4544 no 3_655
H14C H12C 3.1572 no 3_655
H14C H14B 3.4786 no 3_655
H15A C22 3.5733 no 2_645
H15A H20A 3.3963 no 2_645
H15A H20C 3.2186 no 2_645
H15A H22A 3.1009 no 2_645
H15A H22B 3.1633 no 2_645
H15B C20 3.2242 no 2_645
H15B H8 3.5716 no 1_455
H15B H11A 3.2317 no 1_455
H15B H11C 3.4043 no 1_455
H15B H17A 2.8766 no 1_455
H15B H20A 3.0289 no 2_645
H15B H20C 2.5507 no 2_645
H15C C20 3.5974 no 2_645
H15C H10A 3.2384 no 2_645
H15C H10B 3.4723 no 2_645
H15C H20A 2.9682 no 2_645
H15C H20C 3.3169 no 2_645
H16A C29 3.5745 no .
H16A H8 3.5997 no 1_455
H16B C7 3.1403 no 1_455
H16B C8 3.1044 no 1_455
H16B H7 2.4807 no 1_455
H16B H8 2.4241 no 1_455
H16B H11A 3.4505 no 1_455
H16B H17A 3.3357 no 1_455
H16C H7 3.1983 no 1_455
H16C H19A 3.3897 no 2_655
H17A C20 3.0792 no 2_745
H17A H15B 2.8766 no 1_655
H17A H16B 3.3357 no 1_655
H17A H20A 3.3599 no 2_745
H17A H20B 2.8490 no 2_745
H17A H20C 2.5756 no 2_745
H17B C2 3.4941 no 2_745
H17B C3 3.0887 no 2_745
H17B C4 3.1456 no 2_745
H17B C5 3.5702 no 2_745
H17B C20 3.2686 no 2_745
H17B H3 3.3256 no 2_745
H17B H4 3.4164 no 2_745
H17B H20A 3.4832 no 2_745
H17B H20B 2.6179 no 2_745
H17B H20C 3.2338 no 2_745
H17C C29 3.4249 no 1_655
H18A C3 3.1966 no 2_745
H18A C4 3.3146 no 2_745
H18A H3 2.7836 no 2_745
H18A H4 3.0196 no 2_745
H18A H10A 3.4242 no 2_645
H18A H10C 3.1850 no 2_645
H18B C10 3.3166 no 2_645
H18B H10A 2.6950 no 2_645
H18B H10C 3.1859 no 2_645
H19A H10B 3.5407 no 2_645
H19A H16C 3.3897 no 2_645
H19B C2 3.2250 no 2_745
H19B C3 3.0610 no 2_745
H19B C7 3.0637 no 2_745
H19B C20 3.5742 no 2_745
H19B H3 2.7710 no 2_745
H19B H7 2.7871 no 2_745
H19B H20B 2.7473 no 2_745
H19B H21C 3.3737 no 2_745
H19C C21 3.4263 no 2_745
H19C H20B 3.1268 no 2_745
H19C H20C 3.2642 no 2_745
H19C H21B 3.0588 no 2_745
H19C H21C 2.9357 no 2_745
H20A C15 3.3100 no 2_655
H20A H15A 3.3963 no 2_655
H20A H15B 3.0289 no 2_655
H20A H15C 2.9682 no 2_655
H20A H17A 3.3599 no 2_755
H20A H17B 3.4832 no 2_755
H20B C17 3.1505 no 2_755
H20B C19 3.3356 no 2_755
H20B H17A 2.8490 no 2_755
H20B H17B 2.6179 no 2_755
H20B H19B 2.7473 no 2_755
H20B H19C 3.1268 no 2_755
H20C C11 3.4849 no 2_755
H20C C15 3.1875 no 2_655
H20C C17 3.3172 no 2_755
H20C H11C 2.6022 no 2_755
H20C H15A 3.2186 no 2_655
H20C H15B 2.5507 no 2_655
H20C H15C 3.3169 no 2_655
H20C H17A 2.5756 no 2_755
H20C H17B 3.2338 no 2_755
H20C H19C 3.2642 no 2_755
H21A C29 3.4164 no 1_655
H21A H4 3.3288 no 4_555
H21A H5 3.5065 no 4_555
H21B C4 3.5415 no 4_555
H21B C5 3.5933 no 4_555
H21B C11 3.4019 no 2_755
H21B H4 3.0809 no 4_555
H21B H5 3.1773 no 4_555
H21B H11B 3.2927 no 2_755
H21B H11C 2.6556 no 2_755
H21B H13C 3.5892 no 2_755
H21B H19C 3.0588 no 2_755
H21C C19 3.5638 no 2_755
H21C H19B 3.3737 no 2_755
H21C H19C 2.9357 no 2_755
H22A H15A 3.1009 no 2_655
H22B C5 3.3691 no 4_555
H22B H5 2.5982 no 4_555
H22B H9B 3.1173 no 4_555
H22B H15A 3.1633 no 2_655
H22C C30 3.4268 no .
H22C C31 3.4637 no 3_656
H22C H5 3.2846 no 4_555

loop_
_geom_torsion_atom_site_label_1
_geom_torsion_atom_site_label_2
_geom_torsion_atom_site_label_3
_geom_torsion_atom_site_label_4
_geom_torsion
_geom_torsion_publ_flag
_geom_torsion_site_symmetry_3
_geom_torsion_site_symmetry_4
P1 Ru1 P2 C14 -54.19(8) no . .
P1 Ru1 P2 C15 68.72(10) no . .
P1 Ru1 P2 C16 -168.19(9) no . .
P2 Ru1 P1 C11 -155.34(7) no . .
P2 Ru1 P1 C12 88.11(7) no . .
P2 Ru1 P1 C13 -30.82(8) no . .
P1 Ru1 P3 C17 87.09(7) no . .
P1 Ru1 P3 C18 -153.92(7) no . .
P1 Ru1 P3 C19 -32.42(8) no . .
P3 Ru1 P1 C11 -58.71(7) no . .
P3 Ru1 P1 C12 -175.27(7) no . .
P3 Ru1 P1 C13 65.81(8) no . .
P1 Ru1 O1 C1 -84.5(3) no . .
O1 Ru1 P1 C11 121.13(10) no . .
O1 Ru1 P1 C12 4.58(10) no . .
O1 Ru1 P1 C13 -114.34(11) no . .
P1 Ru1 C8 C7 85.9(4) no . .
C8 Ru1 P1 C11 34.38(15) no . .
C8 Ru1 P1 C12 -82.18(15) no . .
C8 Ru1 P1 C13 158.90(15) no . .
P2 Ru1 P3 C17 -178.08(7) no . .
P2 Ru1 P3 C18 -59.10(8) no . .
P2 Ru1 P3 C19 62.40(9) no . .
P3 Ru1 P2 C14 -148.06(8) no . .
P3 Ru1 P2 C15 -25.14(10) no . .
P3 Ru1 P2 C16 97.95(9) no . .
P2 Ru1 P4 C20 -97.97(8) no . .
P2 Ru1 P4 C21 147.74(7) no . .
P2 Ru1 P4 C22 22.71(9) no . .
P4 Ru1 P2 C14 118.75(8) no . .
P4 Ru1 P2 C15 -118.34(10) no . .
P4 Ru1 P2 C16 4.75(10) no . .
P2 Ru1 O1 C1 -179.3(3) no . .
O1 Ru1 P2 C14 32.34(11) no . .
O1 Ru1 P2 C15 155.25(13) no . .
O1 Ru1 P2 C16 -81.66(12) no . .
P3 Ru1 P4 C20 165.24(7) no . .
P3 Ru1 P4 C21 50.95(8) no . .
P3 Ru1 P4 C22 -74.08(8) no . .
P4 Ru1 P3 C17 -77.90(8) no . .
P4 Ru1 P3 C18 41.08(8) no . .
P4 Ru1 P3 C19 162.58(8) no . .
P3 Ru1 C8 C7 178.9(4) no . .
C8 Ru1 P3 C17 3.44(15) no . .
C8 Ru1 P3 C18 122.42(15) no . .
C8 Ru1 P3 C19 -116.08(15) no . .
P4 Ru1 O1 C1 80.5(3) no . .
O1 Ru1 P4 C20 -14.71(11) no . .
O1 Ru1 P4 C21 -129.00(11) no . .
O1 Ru1 P4 C22 105.96(11) no . .
P4 Ru1 C8 C7 -89.6(4) no . .
C8 Ru1 P4 C20 72.07(15) no . .
C8 Ru1 P4 C21 -42.22(15) no . .
C8 Ru1 P4 C22 -167.26(16) no . .
O1 Ru1 C8 C7 -1.5(4) no . .
C8 Ru1 O1 C1 -0.8(3) no . .
Ru1 O1 C1 C2 1.9(7) no . .
Ru1 O1 C1 C6 -178.5(2) no . .
O1 C1 C2 C3 -179.2(4) no . .
O1 C1 C2 C7 -0.5(8) no . .
O1 C1 C6 C5 178.1(4) no . .
O1 C1 C6 C9 -0.9(7) no . .
C2 C1 C6 C5 -2.2(7) no . .
C2 C1 C6 C9 178.8(4) no . .
C6 C1 C2 C3 1.1(7) no . .
C6 C1 C2 C7 179.9(4) no . .
C1 C2 C3 C4 0.0(8) no . .
C1 C2 C7 C8 -2.3(8) no . .
C3 C2 C7 C8 176.5(5) no . .
C7 C2 C3 C4 -178.8(4) no . .
C2 C3 C4 C5 -0.2(8) no . .
C3 C4 C5 C6 -0.9(9) no . .
C4 C5 C6 C1 2.2(8) no . .
C4 C5 C6 C9 -178.8(5) no . .
C1 C6 C9 C10 73.7(7) no . .
C5 C6 C9 C10 -105.3(6) no . .
C2 C7 C8 Ru1 3.2(8) no . .
C29 C30 C31 C31 -180(8) no . 3_656
C30 C31 C31 C30 180(1557306) no 3_656 3_656
